data_4309602
loop_
_publ_author_name
'Neva Lazarova'
'John Babich'
'John Valliant'
'Paul Schaffer'
'Shelly James'
'Jon Zubieta'

_publ_section_title
;
Thiol- and Thioether-Based Bifunctional Chelates for the {M(CO)3}+ Core (M =
Tc, Re)
;
_journal_name_full 'Inorganic Chemistry'
_journal_page_first 6763
_journal_page_last 6770
_journal_paper_doi 10.1021/ic050735a
_journal_volume 44
_journal_year 2005
_chemical_formula_sum 'C17 H16 N3 O3 Re S'
_chemical_formula_weight 528.59
_chemical_name_systematic
; 
 ? 
;
_space_group_IT_number 14
_symmetry_cell_setting monoclinic
_symmetry_space_group_name_Hall '-P 2ybc'
_symmetry_space_group_name_H-M 'P 1 21/c 1'
_atom_sites_solution_hydrogens geom
_atom_sites_solution_primary direct
_atom_sites_solution_secondary difmap
_audit_creation_method SHELXL-97
_cell_angle_alpha 90.00
_cell_angle_beta 104.272(2)
_cell_angle_gamma 90.00
_cell_formula_units_Z 4
_cell_length_a 15.846(2)
_cell_length_b 9.5722(12)
_cell_length_c 11.6240(15)
_cell_measurement_reflns_used 5663
_cell_measurement_temperature 81(2)
_cell_measurement_theta_max 31.50
_cell_measurement_theta_min 2.51
_cell_volume 1708.7(4)
_computing_cell_refinement 'Bruker SMART'
_computing_data_collection 'Bruker SMART'
_computing_data_reduction 'Bruker SAINT'
_computing_molecular_graphics 'Bruker SHELXTL'
_computing_publication_material 'Bruker SHELXTL'
_computing_structure_refinement 'SHELXL-97 (Sheldrick, 1997)'
_computing_structure_solution 'SHELXS-97 (Sheldrick, 1990)'
_diffrn_ambient_temperature 81(2)
_diffrn_detector_area_resol_mean '512 x 512'
_diffrn_measured_fraction_theta_full 0.997
_diffrn_measured_fraction_theta_max 0.997
_diffrn_measurement_device_type 'CCD area detector'
_diffrn_measurement_method 'Phi and omega scans'
_diffrn_radiation_monochromator graphite
_diffrn_radiation_source 'fine-focus sealed tube'
_diffrn_radiation_type MoK\a
_diffrn_radiation_wavelength 0.71073
_diffrn_reflns_av_R_equivalents 0.0259
_diffrn_reflns_av_sigmaI/netI 0.0231
_diffrn_reflns_limit_h_max 23
_diffrn_reflns_limit_h_min -23
_diffrn_reflns_limit_k_max 13
_diffrn_reflns_limit_k_min -14
_diffrn_reflns_limit_l_max 17
_diffrn_reflns_limit_l_min -17
_diffrn_reflns_number 21517
_diffrn_reflns_theta_full 31.50
_diffrn_reflns_theta_max 31.50
_diffrn_reflns_theta_min 2.51
_diffrn_standards_decay_% <1%
_exptl_absorpt_coefficient_mu 7.255
_exptl_absorpt_correction_type multi-scan
_exptl_absorpt_process_details 'SADABS SHELXTL-97 (Sheldrick, 1997)'
_exptl_crystal_density_diffrn 2.055
_exptl_crystal_density_method 'not measured'
_exptl_crystal_F_000 1016
_exptl_crystal_size_max 0.30
_exptl_crystal_size_mid 0.20
_exptl_crystal_size_min 0.02
_refine_diff_density_max 1.219
_refine_diff_density_min -1.254
_refine_diff_density_rms 0.132
_refine_ls_extinction_method none
_refine_ls_goodness_of_fit_ref 1.045
_refine_ls_hydrogen_treatment refall
_refine_ls_matrix_type full
_refine_ls_number_parameters 290
_refine_ls_number_reflns 5663
_refine_ls_number_restraints 0
_refine_ls_restrained_S_all 1.045
_refine_ls_R_factor_all 0.0197
_refine_ls_R_factor_gt 0.0181
_refine_ls_shift/su_max 0.001
_refine_ls_shift/su_mean 0.000
_refine_ls_structure_factor_coef Fsqd
_refine_ls_weighting_details 'calc w=1/[\s^2^(Fo^2^)+(0.0242P)^2^+0.9103P] where P=(Fo^2^+2Fc^2^)/3'
_refine_ls_weighting_scheme calc
_refine_ls_wR_factor_gt 0.0450
_refine_ls_wR_factor_ref 0.0457
_reflns_number_gt 5314
_reflns_number_total 5663
_reflns_threshold_expression >2sigma(I)
_cod_data_source_file ic050735asi20050510_120128.cif
_cod_data_source_block p21-c
_cod_depositor_comments
;
The following automatic conversions were performed:
'_symmetry_cell_setting' value 'Monoclinic' changed to 'monoclinic'
according to '/home/saulius/struct/CIF-dictionaries/cif_core.dic'
dictionary named 'cif_core.dic' version 2.4.1 from 2010-06-29.

Automatic conversion script
Id: cif_fix_enum 1527 2010-12-29 10:47:43Z saulius 
;
_cod_database_code 4309602

loop_
_symmetry_equiv_pos_as_xyz
'x, y, z'
'-x, y+1/2, -z+1/2'
'-x, -y, -z'
'x, -y-1/2, z-1/2'

loop_
_atom_site_label
_atom_site_type_symbol
_atom_site_fract_x
_atom_site_fract_y
_atom_site_fract_z
_atom_site_U_iso_or_equiv
_atom_site_adp_type
_atom_site_occupancy
_atom_site_symmetry_multiplicity
_atom_site_calc_flag
_atom_site_refinement_flags
_atom_site_disorder_assembly
_atom_site_disorder_group
Re1 Re 0.212724(4) 0.414686(7) 0.164208(6) 0.01198(3) Uani 1 1 d . . .
S1 S 0.17978(3) 0.64328(5) 0.06539(4) 0.01621(8) Uani 1 1 d . . .
O1 O 0.37541(11) 0.3941(2) 0.06566(16) 0.0303(4) Uani 1 1 d . . .
O2 O 0.10698(11) 0.25134(15) -0.04940(13) 0.0234(3) Uani 1 1 d . . .
O3 O 0.25949(11) 0.13422(17) 0.29471(15) 0.0265(3) Uani 1 1 d . . .
N1 N 0.09998(10) 0.46197(16) 0.23363(13) 0.0130(3) Uani 1 1 d . . .
N2 N 0.26885(10) 0.54917(17) 0.32585(13) 0.0134(3) Uani 1 1 d . . .
N3 N 0.44612(11) 0.6954(2) 0.48850(16) 0.0225(3) Uani 1 1 d . . .
C1 C 0.31528(14) 0.4006(2) 0.10377(18) 0.0194(4) Uani 1 1 d . . .
C2 C 0.14839(12) 0.31316(19) 0.03000(16) 0.0159(3) Uani 1 1 d . . .
C3 C 0.24141(13) 0.2408(2) 0.24875(16) 0.0178(3) Uani 1 1 d . . .
C4 C 0.01622(12) 0.44551(19) 0.17216(17) 0.0153(3) Uani 1 1 d . . .
C5 C -0.05296(12) 0.48974(19) 0.21559(17) 0.0161(3) Uani 1 1 d . . .
C6 C -0.03598(13) 0.5554(2) 0.32518(18) 0.0169(3) Uani 1 1 d . . .
C7 C 0.04964(13) 0.57459(18) 0.38827(17) 0.0151(3) Uani 1 1 d . . .
C8 C 0.11588(11) 0.52485(18) 0.34056(15) 0.0128(3) Uani 1 1 d . . .
C9 C 0.20988(12) 0.5312(2) 0.40730(16) 0.0146(3) Uani 1 1 d . . .
C10 C 0.35911(12) 0.5006(2) 0.38937(17) 0.0170(3) Uani 1 1 d . . .
C11 C 0.40092(13) 0.57974(19) 0.50136(18) 0.0171(3) Uani 1 1 d . . .
C12 C 0.39386(13) 0.5314(2) 0.61111(18) 0.0198(4) Uani 1 1 d . . .
C13 C 0.43426(15) 0.6067(2) 0.71231(19) 0.0233(4) Uani 1 1 d . . .
C14 C 0.47973(13) 0.7267(2) 0.70036(19) 0.0250(4) Uani 1 1 d . . .
C15 C 0.48417(14) 0.7667(2) 0.5875(2) 0.0252(4) Uani 1 1 d . . .
C16 C 0.27287(12) 0.7006(2) 0.29283(17) 0.0161(3) Uani 1 1 d . . .
C17 C 0.19412(13) 0.74837(19) 0.19900(17) 0.0159(3) Uani 1 1 d . . .
H4 H 0.0072(17) 0.400(2) 0.098(2) 0.012(6) Uiso 1 1 d . . .
H5 H -0.1086(18) 0.479(3) 0.173(2) 0.023(6) Uiso 1 1 d . . .
H6 H -0.0818(19) 0.587(2) 0.354(3) 0.017(7) Uiso 1 1 d . . .
H7 H 0.0633(18) 0.622(3) 0.463(3) 0.026(7) Uiso 1 1 d . . .
H9A H 0.2235(17) 0.449(3) 0.444(2) 0.018(6) Uiso 1 1 d . . .
H9B H 0.2199(18) 0.610(3) 0.461(2) 0.022(7) Uiso 1 1 d . . .
H10A H 0.3520(18) 0.401(3) 0.406(2) 0.018(6) Uiso 1 1 d . . .
H10B H 0.3934(16) 0.509(3) 0.339(2) 0.017(6) Uiso 1 1 d . . .
H12 H 0.3617(19) 0.449(3) 0.622(3) 0.025(7) Uiso 1 1 d . . .
H13 H 0.426(2) 0.577(3) 0.784(3) 0.039(9) Uiso 1 1 d . . .
H14 H 0.5062(19) 0.782(3) 0.770(3) 0.033(8) Uiso 1 1 d . . .
H15 H 0.5156(19) 0.844(3) 0.581(3) 0.033(8) Uiso 1 1 d . . .
H16A H 0.3263(17) 0.711(3) 0.261(2) 0.019(6) Uiso 1 1 d . . .
H16B H 0.2820(16) 0.756(3) 0.367(2) 0.022(6) Uiso 1 1 d . . .
H17A H 0.2036(17) 0.835(4) 0.176(2) 0.028(7) Uiso 1 1 d . . .
H17B H 0.1403(17) 0.748(3) 0.227(2) 0.019(6) Uiso 1 1 d . . .

loop_
_atom_site_aniso_label
_atom_site_aniso_U_11
_atom_site_aniso_U_22
_atom_site_aniso_U_33
_atom_site_aniso_U_23
_atom_site_aniso_U_13
_atom_site_aniso_U_12
Re1 0.01293(4) 0.01125(4) 0.01200(4) -0.00117(2) 0.00354(3) 0.00074(2)
S1 0.0201(2) 0.01387(19) 0.01440(19) 0.00124(15) 0.00384(15) -0.00028(15)
O1 0.0205(8) 0.0490(10) 0.0238(8) -0.0024(7) 0.0098(6) 0.0055(7)
O2 0.0303(8) 0.0186(6) 0.0189(6) -0.0046(5) 0.0016(6) -0.0004(6)
O3 0.0309(8) 0.0197(7) 0.0264(8) 0.0039(6) 0.0023(6) 0.0044(6)
N1 0.0132(7) 0.0125(6) 0.0133(7) -0.0006(5) 0.0031(5) -0.0014(5)
N2 0.0121(6) 0.0145(6) 0.0142(7) -0.0013(5) 0.0041(5) -0.0003(5)
N3 0.0185(8) 0.0262(8) 0.0236(8) -0.0043(7) 0.0069(6) -0.0034(7)
C1 0.0178(9) 0.0239(9) 0.0161(9) -0.0025(7) 0.0034(7) 0.0029(7)
C2 0.0201(8) 0.0122(7) 0.0162(8) 0.0005(6) 0.0060(6) 0.0027(6)
C3 0.0194(8) 0.0173(8) 0.0163(8) -0.0024(6) 0.0036(6) 0.0007(7)
C4 0.0154(8) 0.0145(7) 0.0158(8) 0.0004(6) 0.0034(6) -0.0021(6)
C5 0.0129(8) 0.0162(8) 0.0184(8) 0.0014(6) 0.0024(6) -0.0015(6)
C6 0.0155(8) 0.0174(8) 0.0193(9) 0.0010(7) 0.0070(7) 0.0004(6)
C7 0.0151(8) 0.0158(8) 0.0156(8) -0.0012(6) 0.0058(6) -0.0005(6)
C8 0.0133(7) 0.0110(7) 0.0143(7) 0.0009(6) 0.0040(6) -0.0005(6)
C9 0.0127(7) 0.0176(8) 0.0140(7) -0.0005(6) 0.0042(6) -0.0009(6)
C10 0.0134(8) 0.0195(8) 0.0176(8) -0.0036(6) 0.0030(6) 0.0025(6)
C11 0.0120(8) 0.0209(9) 0.0177(9) -0.0034(6) 0.0023(6) 0.0029(6)
C12 0.0180(9) 0.0206(9) 0.0198(9) 0.0008(7) 0.0030(7) 0.0041(7)
C13 0.0232(10) 0.0295(10) 0.0162(9) 0.0010(7) 0.0029(7) 0.0103(8)
C14 0.0177(9) 0.0296(10) 0.0244(10) -0.0102(8) -0.0009(7) 0.0053(8)
C15 0.0183(9) 0.0253(10) 0.0318(11) -0.0079(8) 0.0061(8) -0.0031(8)
C16 0.0167(8) 0.0138(7) 0.0183(8) -0.0009(6) 0.0054(6) -0.0032(6)
C17 0.0193(8) 0.0106(7) 0.0175(8) 0.0008(6) 0.0041(6) -0.0007(6)

loop_
_atom_type_symbol
_atom_type_description
_atom_type_scat_dispersion_real
_atom_type_scat_dispersion_imag
_atom_type_scat_source
C C 0.0033 0.0016 'International Tables Vol C Tables 4.2.6.8 and 6.1.1.4'
H H 0.0000 0.0000 'International Tables Vol C Tables 4.2.6.8 and 6.1.1.4'
N N 0.0061 0.0033 'International Tables Vol C Tables 4.2.6.8 and 6.1.1.4'
O O 0.0106 0.0060 'International Tables Vol C Tables 4.2.6.8 and 6.1.1.4'
S S 0.1246 0.1234 'International Tables Vol C Tables 4.2.6.8 and 6.1.1.4'
Re Re -1.0185 7.2310 'International Tables Vol C Tables 4.2.6.8 and 6.1.1.4'

loop_
_geom_angle_atom_site_label_1
_geom_angle_atom_site_label_2
_geom_angle_atom_site_label_3
_geom_angle
_geom_angle_site_symmetry_1
_geom_angle_site_symmetry_3
_geom_angle_publ_flag
C2 Re1 C1 89.71(8) . . ?
C2 Re1 C3 89.34(8) . . ?
C1 Re1 C3 90.64(8) . . ?
C2 Re1 N1 94.99(7) . . ?
C1 Re1 N1 172.01(7) . . ?
C3 Re1 N1 95.86(7) . . ?
C2 Re1 N2 171.03(7) . . ?
C1 Re1 N2 98.50(7) . . ?
C3 Re1 N2 94.16(7) . . ?
N1 Re1 N2 76.45(6) . . ?
C2 Re1 S1 93.56(6) . . ?
C1 Re1 S1 89.60(6) . . ?
C3 Re1 S1 177.09(6) . . ?
N1 Re1 S1 83.66(4) . . ?
N2 Re1 S1 82.94(4) . . ?
C17 S1 Re1 97.21(6) . . ?
C8 N1 C4 118.37(16) . . ?
C8 N1 Re1 116.74(12) . . ?
C4 N1 Re1 124.54(12) . . ?
C9 N2 C16 110.17(14) . . ?
C9 N2 C10 108.60(14) . . ?
C16 N2 C10 109.05(15) . . ?
C9 N2 Re1 106.28(11) . . ?
C16 N2 Re1 111.57(11) . . ?
C10 N2 Re1 111.10(11) . . ?
C15 N3 C11 117.42(19) . . ?
O1 C1 Re1 178.4(2) . . ?
O2 C2 Re1 177.56(17) . . ?
O3 C3 Re1 176.82(17) . . ?
N1 C4 C5 122.35(17) . . ?
C4 C5 C6 118.88(17) . . ?
C5 C6 C7 119.28(18) . . ?
C6 C7 C8 118.79(17) . . ?
N1 C8 C7 122.30(17) . . ?
N1 C8 C9 115.51(15) . . ?
C7 C8 C9 122.12(16) . . ?
N2 C9 C8 111.88(15) . . ?
C11 C10 N2 115.31(15) . . ?
N3 C11 C12 122.83(19) . . ?
N3 C11 C10 116.67(18) . . ?
C12 C11 C10 120.48(18) . . ?
C11 C12 C13 118.6(2) . . ?
C14 C13 C12 119.2(2) . . ?
C13 C14 C15 118.36(19) . . ?
N3 C15 C14 123.6(2) . . ?
N2 C16 C17 113.33(15) . . ?
C16 C17 S1 110.88(13) . . ?

loop_
_geom_bond_atom_site_label_1
_geom_bond_atom_site_label_2
_geom_bond_distance
_geom_bond_site_symmetry_2
_geom_bond_publ_flag
Re1 C2 1.9062(19) . ?
Re1 C1 1.928(2) . ?
Re1 C3 1.9291(19) . ?
Re1 N1 2.1814(15) . ?
Re1 N2 2.2704(16) . ?
Re1 S1 2.4666(5) . ?
S1 C17 1.8170(19) . ?
O1 C1 1.147(3) . ?
O2 C2 1.155(2) . ?
O3 C3 1.155(2) . ?
N1 C8 1.348(2) . ?
N1 C4 1.353(2) . ?
N2 C9 1.495(2) . ?
N2 C16 1.505(2) . ?
N2 C10 1.512(2) . ?
N3 C15 1.346(3) . ?
N3 C11 1.347(3) . ?
C4 C5 1.382(3) . ?
C5 C6 1.386(3) . ?
C6 C7 1.386(3) . ?
C7 C8 1.387(3) . ?
C8 C9 1.501(2) . ?
C10 C11 1.511(3) . ?
C11 C12 1.387(3) . ?
C12 C13 1.394(3) . ?
C13 C14 1.381(3) . ?
C14 C15 1.385(3) . ?
C16 C17 1.512(3) . ?
